data_7036110
loop_
_publ_author_name
'Jaiswal, Kuldeep'
'Prashanth, Billa'
'Ravi, Satyam'
'Shamasundar, K. R.'
'Singh, Sanjay'

_publ_section_title
;
 Reactivity of a dihydroboron species: synthesis of a hydroborenium
 complex and an expedient entry into stable thioxo- and selenoxo-boranes.
;
_journal_issue 36
_journal_name_full 'Dalton transactions (Cambridge, England : 2003)'
_journal_page_first 15779
_journal_page_last 15785
_journal_paper_doi 10.1039/c5dt02788h
_journal_volume 44
_journal_year 2015
_chemical_absolute_configuration unk
_chemical_formula_moiety 'C42 H42 B N3 P2 Se'
_chemical_formula_sum 'C42 H42 B N3 P2 Se'
_chemical_formula_weight 740.5
_chemical_name_systematic
;
 ?
;
_chemical_properties_physical 'Air-sensitive, Moisture-sensitive'
_space_group_IT_number 88
_symmetry_cell_setting tetragonal
_symmetry_Int_Tables_number 88
_symmetry_space_group_name_Hall '-I 4ad'
_symmetry_space_group_name_H-M 'I 41/a :2'
_atom_sites_solution_hydrogens geom
_atom_sites_solution_primary direct
_atom_sites_solution_secondary difmap
_audit_creation_date 2015-05-29T20:01:27-00:00
_audit_creation_method 'WinGX routine CIF_UPDATE'
_audit_update_record
;
2015-05-29 deposited with the CCDC.
2015-08-05 downloaded from the CCDC.
;
_cell_angle_alpha 90
_cell_angle_beta 90
_cell_angle_gamma 90
_cell_formula_units_Z 16
_cell_length_a 37.392(3)
_cell_length_b 37.392(3)
_cell_length_c 10.8529(13)
_cell_measurement_reflns_used 15435
_cell_measurement_temperature 100
_cell_measurement_theta_max 27.5
_cell_measurement_theta_min 3.1
_cell_volume 15174(3)
_computing_cell_refinement
;
        CrystalClear-SM Expert 2.0 r15 (Rigaku, 2011)
;
_computing_data_collection
;
        CrystalClear-SM Expert 2.0 r15 (Rigaku, 2011)
;
_computing_data_reduction
;
        CrystalClear-SM Expert 2.0 r15 (Rigaku, 2011)
;
_computing_molecular_graphics 'Olex2 (Dolomanov et al., 2009)'
_computing_publication_material 'Olex2 (Dolomanov et al., 2009)'
_computing_structure_refinement 'ShelXL (Sheldrick, 2008)'
_computing_structure_solution 'SHELXS-97 (Sheldrick, 1990)'
_diffrn_ambient_temperature 100
_diffrn_detector CCD
_diffrn_detector_area_resol_mean 13.6612
_diffrn_measured_fraction_theta_full 0.998
_diffrn_measured_fraction_theta_max 0.998
_diffrn_measurement_device
;
        XtaLABmini: Fixed Chi 2 circle
;
_diffrn_measurement_device_type 'Rigaku Mercury375R (2x2 bin mode)'
_diffrn_measurement_method 'profile data from \w-scans'
_diffrn_orient_matrix_type d*Trek
_diffrn_orient_matrix_UB_11 -0.024616
_diffrn_orient_matrix_UB_12 -0.001558
_diffrn_orient_matrix_UB_13 0.010336
_diffrn_orient_matrix_UB_21 0.009969
_diffrn_orient_matrix_UB_22 -0.011455
_diffrn_orient_matrix_UB_23 0.022014
_diffrn_orient_matrix_UB_31 0.010835
_diffrn_orient_matrix_UB_32 0.083087
_diffrn_orient_matrix_UB_33 0.038329
_diffrn_radiation_monochromator 'Graphite Monochromator'
_diffrn_radiation_type MoK\a
_diffrn_radiation_wavelength 0.71073
_diffrn_reflns_av_R_equivalents 0.1255
_diffrn_reflns_limit_h_max 45
_diffrn_reflns_limit_h_min -45
_diffrn_reflns_limit_k_max 45
_diffrn_reflns_limit_k_min -42
_diffrn_reflns_limit_l_max 12
_diffrn_reflns_limit_l_min -13
_diffrn_reflns_number 46219
_diffrn_reflns_theta_full 25.35
_diffrn_reflns_theta_max 25.35
_diffrn_reflns_theta_min 3.08
_diffrn_source 'Sealed Tube'
_diffrn_standards_number 0
_exptl_absorpt_coefficient_mu 1.108
_exptl_absorpt_correction_T_max 1
_exptl_absorpt_correction_T_min 0.81
_exptl_absorpt_correction_type multi-scan
_exptl_absorpt_process_details
;
        Pflugrath, JW (1999) Acta Cryst. D55, 1718-1725.
       Although that is the official publication, Thad Niemeyer
       of Rigaku/MSC has re-written the bulk of the crystal-
       lographic code in d*TREK.  Robert Bolotovsky of Rigaku
       has made numerous contributions as well.  The reqab
       absorption correction algorithm is written by Robert
       Jacobson of Iowa State University.  The habscor absorption
       correction algorithm is written by Tsuneyuki Higashi
       of Rigaku.  We also want to acknowledge the works of many
       others.
;
_exptl_crystal_colour 'clear light colourless'
_exptl_crystal_density_diffrn 1.297
_exptl_crystal_density_method "'not measured"
_exptl_crystal_description block
_exptl_crystal_F_000 6144
_exptl_crystal_size_max 0.2
_exptl_crystal_size_mid 0.2
_exptl_crystal_size_min 0.2
_refine_diff_density_max 0.597
_refine_diff_density_min -0.588
_refine_diff_density_rms 0.086
_refine_ls_extinction_method none
_refine_ls_goodness_of_fit_ref 1.102
_refine_ls_hydrogen_treatment constr
_refine_ls_matrix_type full
_refine_ls_number_parameters 448
_refine_ls_number_reflns 6935
_refine_ls_number_restraints 0
_refine_ls_restrained_S_all 1.102
_refine_ls_R_factor_all 0.0822
_refine_ls_R_factor_gt 0.0632
_refine_ls_shift/su_max 0.002
_refine_ls_shift/su_mean 0
_refine_ls_structure_factor_coef Fsqd
_refine_ls_weighting_details 'calc w=1/[\s^2^(Fo^2^)+(0.0392P)^2^+73.0664P] where P=(Fo^2^+2Fc^2^)/3'
_refine_ls_weighting_scheme calc
_refine_ls_wR_factor_gt 0.1326
_refine_ls_wR_factor_ref 0.1459
_reflns_number_gt 5443
_reflns_number_total 6935
_reflns_threshold_expression >2sigma(I)
_cod_data_source_file c5dt02788h2.cif
_cod_data_source_block Compound_4
_cod_depositor_comments 'Adding full bibliography for 7036109--7036111.cif.'
_cod_original_cell_volume 15174(2)
_cod_original_sg_symbol_H-M 'I 41/a'
_cod_database_code 7036110

loop_
_symmetry_equiv_pos_as_xyz
'x, y, z'
'-y+1/4, x+3/4, z+3/4'
'y+1/4, -x+1/4, z+1/4'
'-x, -y+1/2, z'
'x+1/2, y+1/2, z+1/2'
'-y+3/4, x+5/4, z+5/4'
'y+3/4, -x+3/4, z+3/4'
'-x+1/2, -y+1, z+1/2'
'-x, -y, -z'
'y-1/4, -x-3/4, -z-3/4'
'-y-1/4, x-1/4, -z-1/4'
'x, y-1/2, -z'
'-x+1/2, -y+1/2, -z+1/2'
'y+1/4, -x-1/4, -z-1/4'
'-y+1/4, x+1/4, -z+1/4'
'x+1/2, y, -z+1/2'

loop_
_atom_site_label
_atom_site_type_symbol
_atom_site_fract_x
_atom_site_fract_y
_atom_site_fract_z
_atom_site_U_iso_or_equiv
_atom_site_adp_type
_atom_site_occupancy
_atom_site_calc_flag
B1 B 0.85185(12) 0.63967(12) 0.1170(4) 0.0227(10) Uani 1 d
C1 C 0.88449(11) 0.67802(10) 0.2761(4) 0.0308(10) Uani 1 d
C2 C 0.87471(12) 0.66983(11) 0.3967(4) 0.0331(11) Uani 1 d
C3 C 0.89899(14) 0.67562(13) 0.4920(5) 0.0447(13) Uani 1 d
H3 H 0.8923 0.6707 0.5727 0.054 Uiso 1 calc
C4 C 0.93288(14) 0.68854(13) 0.4685(5) 0.0471(14) Uani 1 d
C5 C 0.94270(12) 0.69480(13) 0.3490(6) 0.0445(13) Uani 1 d
H5 H 0.9658 0.7028 0.3332 0.053 Uiso 1 calc
C6 C 0.91927(12) 0.68963(12) 0.2488(5) 0.0364(11) Uani 1 d
C7 C 0.83844(12) 0.65489(13) 0.4264(4) 0.0366(11) Uani 1 d
H7A H 0.8207 0.6731 0.4147 0.055 Uiso 1 calc
H7B H 0.838 0.647 0.5105 0.055 Uiso 1 calc
H7C H 0.8334 0.6351 0.3729 0.055 Uiso 1 calc
C8 C 0.95878(16) 0.69574(17) 0.5740(6) 0.0676(19) Uani 1 d
H8A H 0.9508 0.7162 0.62 0.101 Uiso 1 calc
H8B H 0.9822 0.7004 0.5412 0.101 Uiso 1 calc
H8C H 0.9597 0.6752 0.6272 0.101 Uiso 1 calc
C9 C 0.93168(12) 0.69545(13) 0.1197(5) 0.0436(13) Uani 1 d
H9A H 0.9238 0.676 0.0688 0.065 Uiso 1 calc
H9B H 0.9573 0.6967 0.1182 0.065 Uiso 1 calc
H9C H 0.9219 0.7175 0.0889 0.065 Uiso 1 calc
C10 C 0.82724(10) 0.73750(10) 0.2889(4) 0.0229(9) Uani 1 d
C11 C 0.79335(10) 0.73940(10) 0.3434(4) 0.0241(9) Uani 1 d
H11 H 0.7741 0.7274 0.3082 0.029 Uiso 1 calc
C12 C 0.78862(12) 0.75902(11) 0.4490(4) 0.0289(10) Uani 1 d
H12 H 0.7661 0.7602 0.4855 0.035 Uiso 1 calc
C13 C 0.81715(12) 0.77705(11) 0.5016(4) 0.0323(10) Uani 1 d
H13 H 0.8138 0.7899 0.574 0.039 Uiso 1 calc
C14 C 0.85035(12) 0.77600(12) 0.4471(4) 0.0343(10) Uani 1 d
H14 H 0.8693 0.7886 0.4815 0.041 Uiso 1 calc
C15 C 0.85544(11) 0.75614(11) 0.3413(4) 0.0285(10) Uani 1 d
H15 H 0.8779 0.7553 0.3049 0.034 Uiso 1 calc
C16 C 0.85021(11) 0.73850(11) 0.0343(4) 0.0284(9) Uani 1 d
C17 C 0.84332(13) 0.77508(12) 0.0320(5) 0.0373(11) Uani 1 d
H17 H 0.8332 0.7862 0.1002 0.045 Uiso 1 calc
C18 C 0.85151(14) 0.79488(14) -0.0725(5) 0.0485(13) Uani 1 d
H18 H 0.8475 0.8194 -0.073 0.058 Uiso 1 calc
C19 C 0.86551(14) 0.77836(16) -0.1755(5) 0.0518(14) Uani 1 d
H19 H 0.8703 0.7916 -0.2462 0.062 Uiso 1 calc
C20 C 0.87243(14) 0.74213(15) -0.1732(5) 0.0484(13) Uani 1 d
H20 H 0.8821 0.7311 -0.2423 0.058 Uiso 1 calc
C21 C 0.86508(12) 0.72208(13) -0.0689(4) 0.0354(11) Uani 1 d
H21 H 0.8701 0.6977 -0.0677 0.042 Uiso 1 calc
C22 C 0.76657(10) 0.66688(10) -0.1000(4) 0.0221(8) Uani 1 d
C23 C 0.77511(11) 0.69947(11) -0.1572(4) 0.0252(9) Uani 1 d
H23 H 0.7869 0.7171 -0.1127 0.03 Uiso 1 calc
C24 C 0.76609(12) 0.70551(12) -0.2792(4) 0.0333(10) Uani 1 d
H24 H 0.7724 0.7269 -0.3169 0.04 Uiso 1 calc
C25 C 0.74782(14) 0.67977(12) -0.3445(4) 0.0378(11) Uani 1 d
H25 H 0.7415 0.684 -0.4261 0.045 Uiso 1 calc
C26 C 0.73868(12) 0.64738(12) -0.2891(4) 0.0336(10) Uani 1 d
H26 H 0.7261 0.6302 -0.3334 0.04 Uiso 1 calc
C27 C 0.74840(11) 0.64085(11) -0.1674(4) 0.0261(9) Uani 1 d
H27 H 0.7428 0.6191 -0.1308 0.031 Uiso 1 calc
C28 C 0.74414(11) 0.64632(10) 0.1461(4) 0.0233(9) Uani 1 d
C29 C 0.74852(12) 0.64388(12) 0.2732(4) 0.0316(10) Uani 1 d
H29 H 0.7713 0.6458 0.3067 0.038 Uiso 1 calc
C30 C 0.71979(13) 0.63869(12) 0.3503(4) 0.0362(11) Uani 1 d
H30 H 0.7232 0.6368 0.4349 0.043 Uiso 1 calc
C31 C 0.68568(12) 0.63630(12) 0.3010(4) 0.0345(11) Uani 1 d
H31 H 0.6661 0.6334 0.3529 0.041 Uiso 1 calc
C32 C 0.68070(12) 0.63826(12) 0.1769(4) 0.0349(11) Uani 1 d
H32 H 0.6578 0.6363 0.144 0.042 Uiso 1 calc
C33 C 0.70981(11) 0.64317(12) 0.0998(4) 0.0302(10) Uani 1 d
H33 H 0.7062 0.6444 0.0152 0.036 Uiso 1 calc
C34 C 0.81230(10) 0.59922(10) -0.0086(4) 0.0201(8) Uani 1 d
C35 C 0.82278(10) 0.59748(10) -0.1325(4) 0.0226(9) Uani 1 d
C36 C 0.81892(11) 0.56532(11) -0.1962(4) 0.0275(9) Uani 1 d
H36 H 0.825 0.5643 -0.2792 0.033 Uiso 1 calc
C37 C 0.80619(11) 0.53469(11) -0.1383(4) 0.0265(9) Uani 1 d
C38 C 0.79727(11) 0.53663(11) -0.0151(4) 0.0281(9) Uani 1 d
H38 H 0.7892 0.5161 0.0244 0.034 Uiso 1 calc
C39 C 0.79994(11) 0.56835(11) 0.0525(4) 0.0260(9) Uani 1 d
C40 C 0.84052(12) 0.62857(11) -0.1962(4) 0.0284(9) Uani 1 d
H40A H 0.8259 0.6495 -0.1875 0.043 Uiso 1 calc
H40B H 0.8435 0.6231 -0.2821 0.043 Uiso 1 calc
H40C H 0.8635 0.6329 -0.1597 0.043 Uiso 1 calc
C41 C 0.80424(13) 0.49958(12) -0.2077(4) 0.0364(11) Uani 1 d
H41A H 0.8105 0.5035 -0.2925 0.055 Uiso 1 calc
H41B H 0.7804 0.4902 -0.2029 0.055 Uiso 1 calc
H41C H 0.8206 0.4828 -0.1718 0.055 Uiso 1 calc
C42 C 0.79233(13) 0.56750(11) 0.1879(4) 0.0343(11) Uani 1 d
H42A H 0.8096 0.582 0.2306 0.051 Uiso 1 calc
H42B H 0.7938 0.5433 0.2172 0.051 Uiso 1 calc
H42C H 0.7688 0.5767 0.2029 0.051 Uiso 1 calc
N1 N 0.85731(9) 0.67491(9) 0.1798(3) 0.0247(8) Uani 1 d
N2 N 0.79352(8) 0.69807(8) 0.1106(3) 0.0218(7) Uani 1 d
N3 N 0.81630(8) 0.63272(8) 0.0587(3) 0.0206(7) Uani 1 d
P1 P 0.83188(3) 0.71046(3) 0.15337(10) 0.0217(2) Uani 1 d
P2 P 0.78171(3) 0.66083(3) 0.05544(9) 0.0206(2) Uani 1 d
Se1 Se 0.888332(11) 0.605468(11) 0.11005(4) 0.02934(15) Uani 1 d

loop_
_atom_site_aniso_label
_atom_site_aniso_U_11
_atom_site_aniso_U_22
_atom_site_aniso_U_33
_atom_site_aniso_U_23
_atom_site_aniso_U_13
_atom_site_aniso_U_12
B1 0.026(2) 0.019(2) 0.024(2) 0.0031(18) 0.0000(19) -0.0023(18)
C1 0.028(2) 0.016(2) 0.049(3) -0.0105(19) -0.009(2) 0.0070(17)
C2 0.037(3) 0.025(2) 0.037(3) -0.005(2) -0.013(2) 0.0122(19)
C3 0.057(3) 0.039(3) 0.038(3) -0.011(2) -0.019(2) 0.019(2)
C4 0.047(3) 0.036(3) 0.059(4) -0.022(3) -0.023(3) 0.012(2)
C5 0.022(2) 0.035(3) 0.077(4) -0.013(3) -0.012(2) 0.0072(19)
C6 0.029(2) 0.025(2) 0.056(3) -0.010(2) -0.005(2) 0.0024(18)
C7 0.044(3) 0.039(3) 0.027(2) -0.001(2) -0.007(2) 0.010(2)
C8 0.057(4) 0.067(4) 0.079(5) -0.029(3) -0.038(3) 0.018(3)
C9 0.025(2) 0.029(2) 0.078(4) -0.006(2) -0.001(2) -0.0032(19)
C10 0.025(2) 0.021(2) 0.023(2) 0.0004(17) -0.0015(17) -0.0028(16)
C11 0.021(2) 0.021(2) 0.030(2) 0.0039(17) -0.0012(17) 0.0046(16)
C12 0.032(2) 0.027(2) 0.028(2) 0.0003(18) 0.0087(19) 0.0041(18)
C13 0.041(3) 0.028(2) 0.028(2) -0.0059(19) -0.003(2) 0.0071(19)
C14 0.033(2) 0.030(2) 0.040(3) -0.008(2) -0.007(2) -0.0027(19)
C15 0.023(2) 0.025(2) 0.037(3) -0.0024(19) 0.0011(19) 0.0022(17)
C16 0.024(2) 0.027(2) 0.035(2) 0.0007(19) 0.0036(19) -0.0054(17)
C17 0.040(3) 0.031(2) 0.041(3) 0.006(2) 0.007(2) 0.005(2)
C18 0.048(3) 0.037(3) 0.060(4) 0.016(3) 0.000(3) 0.000(2)
C19 0.047(3) 0.062(4) 0.046(3) 0.017(3) 0.008(3) -0.003(3)
C20 0.041(3) 0.063(4) 0.041(3) 0.001(3) 0.017(2) -0.010(3)
C21 0.034(2) 0.037(3) 0.035(3) -0.001(2) 0.010(2) -0.004(2)
C22 0.022(2) 0.022(2) 0.022(2) -0.0005(16) 0.0022(16) 0.0062(16)
C23 0.025(2) 0.020(2) 0.030(2) -0.0021(17) 0.0022(18) 0.0037(16)
C24 0.045(3) 0.026(2) 0.029(2) 0.0091(19) 0.005(2) 0.007(2)
C25 0.060(3) 0.033(3) 0.020(2) -0.0008(19) -0.005(2) 0.002(2)
C26 0.041(3) 0.034(2) 0.025(2) -0.0056(19) -0.006(2) 0.003(2)
C27 0.030(2) 0.025(2) 0.023(2) -0.0023(17) -0.0033(18) 0.0007(17)
C28 0.026(2) 0.020(2) 0.024(2) -0.0034(17) 0.0017(17) -0.0004(16)
C29 0.035(2) 0.034(2) 0.026(2) -0.0013(19) -0.0001(19) -0.0036(19)
C30 0.045(3) 0.039(3) 0.025(2) 0.001(2) 0.003(2) -0.010(2)
C31 0.035(3) 0.031(2) 0.037(3) 0.001(2) 0.012(2) -0.0042(19)
C32 0.022(2) 0.041(3) 0.042(3) 0.010(2) 0.000(2) -0.0050(19)
C33 0.027(2) 0.034(2) 0.030(2) 0.0075(19) -0.0033(19) -0.0023(18)
C34 0.0193(19) 0.020(2) 0.021(2) -0.0041(16) -0.0011(16) 0.0024(15)
C35 0.0173(19) 0.023(2) 0.027(2) 0.0004(17) -0.0040(16) 0.0063(16)
C36 0.028(2) 0.029(2) 0.026(2) -0.0020(18) -0.0024(18) 0.0068(18)
C37 0.024(2) 0.021(2) 0.034(2) -0.0032(18) -0.0056(18) 0.0034(17)
C38 0.027(2) 0.021(2) 0.036(3) 0.0046(18) -0.0058(19) -0.0002(17)
C39 0.028(2) 0.027(2) 0.024(2) 0.0028(17) -0.0053(18) 0.0018(17)
C40 0.034(2) 0.028(2) 0.023(2) -0.0010(18) 0.0035(18) 0.0007(18)
C41 0.043(3) 0.029(2) 0.037(3) -0.008(2) -0.004(2) 0.002(2)
C42 0.043(3) 0.021(2) 0.039(3) 0.0048(19) 0.004(2) -0.0005(19)
N1 0.0206(17) 0.0234(18) 0.0300(19) -0.0014(15) -0.0026(15) 0.0026(14)
N2 0.0173(16) 0.0187(17) 0.0293(19) -0.0028(14) -0.0009(14) 0.0014(13)
N3 0.0187(16) 0.0197(17) 0.0235(18) 0.0001(14) -0.0014(14) 0.0011(13)
P1 0.0195(5) 0.0198(5) 0.0259(6) -0.0015(4) 0.0021(4) -0.0008(4)
P2 0.0208(5) 0.0199(5) 0.0210(5) -0.0001(4) 0.0003(4) -0.0009(4)
Se1 0.0262(2) 0.0237(2) 0.0381(3) -0.00161(18) -0.00458(19) 0.00470(17)

loop_
_atom_type_symbol
_atom_type_description
_atom_type_scat_dispersion_real
_atom_type_scat_dispersion_imag
_atom_type_scat_source
C C 0.0033 0.0016 'International Tables Vol C Tables 4.2.6.8 and 6.1.1.4'
H H 0 0 'International Tables Vol C Tables 4.2.6.8 and 6.1.1.4'
B B 0.0013 0.0007 'International Tables Vol C Tables 4.2.6.8 and 6.1.1.4'
N N 0.0061 0.0033 'International Tables Vol C Tables 4.2.6.8 and 6.1.1.4'
P P 0.1023 0.0942 'International Tables Vol C Tables 4.2.6.8 and 6.1.1.4'
Se Se -0.0929 2.2259 'International Tables Vol C Tables 4.2.6.8 and 6.1.1.4'

loop_
_geom_angle_atom_site_label_1
_geom_angle_atom_site_label_2
_geom_angle_atom_site_label_3
_geom_angle
N1 B1 Se1 121.4(3)
N3 B1 N1 117.8(3)
N3 B1 Se1 120.8(3)
C2 C1 C6 120.7(4)
C2 C1 N1 118.1(4)
C6 C1 N1 121.2(4)
C1 C2 C7 121.4(4)
C3 C2 C1 119.5(5)
C3 C2 C7 119.1(5)
C2 C3 H3 119.5
C4 C3 C2 121.0(5)
C4 C3 H3 119.5
C3 C4 C8 120.5(6)
C5 C4 C3 118.8(5)
C5 C4 C8 120.8(5)
C4 C5 H5 118.6
C4 C5 C6 122.8(5)
C6 C5 H5 118.6
C1 C6 C5 117.1(5)
C1 C6 C9 122.1(4)
C5 C6 C9 120.7(4)
C2 C7 H7A 109.5
C2 C7 H7B 109.5
C2 C7 H7C 109.5
H7A C7 H7B 109.5
H7A C7 H7C 109.5
H7B C7 H7C 109.5
C4 C8 H8A 109.5
C4 C8 H8B 109.5
C4 C8 H8C 109.5
H8A C8 H8B 109.5
H8A C8 H8C 109.5
H8B C8 H8C 109.5
C6 C9 H9A 109.5
C6 C9 H9B 109.5
C6 C9 H9C 109.5
H9A C9 H9B 109.5
H9A C9 H9C 109.5
H9B C9 H9C 109.5
C11 C10 P1 117.5(3)
C15 C10 C11 119.4(4)
C15 C10 P1 123.1(3)
C10 C11 H11 120.1
C12 C11 C10 119.8(4)
C12 C11 H11 120.1
C11 C12 H12 119.8
C11 C12 C13 120.3(4)
C13 C12 H12 119.8
C12 C13 H13 119.9
C14 C13 C12 120.3(4)
C14 C13 H13 119.9
C13 C14 H14 120.1
C13 C14 C15 119.8(4)
C15 C14 H14 120.1
C10 C15 H15 119.8
C14 C15 C10 120.4(4)
C14 C15 H15 119.8
C17 C16 C21 119.5(4)
C17 C16 P1 121.0(3)
C21 C16 P1 118.2(3)
C16 C17 H17 120.1
C18 C17 C16 119.9(5)
C18 C17 H17 120.1
C17 C18 H18 119.8
C19 C18 C17 120.4(5)
C19 C18 H18 119.8
C18 C19 H19 120.1
C20 C19 C18 119.7(5)
C20 C19 H19 120.1
C19 C20 H20 119.7
C19 C20 C21 120.6(5)
C21 C20 H20 119.7
C16 C21 H21 120.1
C20 C21 C16 119.8(5)
C20 C21 H21 120.1
C23 C22 P2 116.9(3)
C27 C22 C23 119.1(4)
C27 C22 P2 124.0(3)
C22 C23 H23 119.7
C24 C23 C22 120.5(4)
C24 C23 H23 119.7
C23 C24 H24 120
C25 C24 C23 120.0(4)
C25 C24 H24 120
C24 C25 H25 119.8
C24 C25 C26 120.4(4)
C26 C25 H25 119.8
C25 C26 H26 120.1
C27 C26 C25 119.8(4)
C27 C26 H26 120.1
C22 C27 H27 119.9
C26 C27 C22 120.1(4)
C26 C27 H27 119.9
C29 C28 P2 118.0(3)
C33 C28 C29 117.6(4)
C33 C28 P2 123.5(3)
C28 C29 H29 119.3
C30 C29 C28 121.3(4)
C30 C29 H29 119.3
C29 C30 H30 120.2
C29 C30 C31 119.6(4)
C31 C30 H30 120.2
C30 C31 H31 119.9
C32 C31 C30 120.3(4)
C32 C31 H31 119.9
C31 C32 H32 120.1
C31 C32 C33 119.8(4)
C33 C32 H32 120.1
C28 C33 C32 121.4(4)
C28 C33 H33 119.3
C32 C33 H33 119.3
C35 C34 C39 120.3(4)
C35 C34 N3 119.5(3)
C39 C34 N3 120.1(3)
C34 C35 C40 121.8(4)
C36 C35 C34 119.1(4)
C36 C35 C40 118.9(4)
C35 C36 H36 119.3
C37 C36 C35 121.4(4)
C37 C36 H36 119.3
C36 C37 C41 120.3(4)
C38 C37 C36 118.5(4)
C38 C37 C41 121.0(4)
C37 C38 H38 118.8
C37 C38 C39 122.4(4)
C39 C38 H38 118.8
C34 C39 C42 122.8(4)
C38 C39 C34 118.1(4)
C38 C39 C42 118.9(4)
C35 C40 H40A 109.5
C35 C40 H40B 109.5
C35 C40 H40C 109.5
H40A C40 H40B 109.5
H40A C40 H40C 109.5
H40B C40 H40C 109.5
C37 C41 H41A 109.5
C37 C41 H41B 109.5
C37 C41 H41C 109.5
H41A C41 H41B 109.5
H41A C41 H41C 109.5
H41B C41 H41C 109.5
C39 C42 H42A 109.5
C39 C42 H42B 109.5
C39 C42 H42C 109.5
H42A C42 H42B 109.5
H42A C42 H42C 109.5
H42B C42 H42C 109.5
B1 N1 P1 123.2(3)
C1 N1 B1 119.3(3)
C1 N1 P1 117.3(3)
P1 N2 P2 128.7(2)
B1 N3 P2 126.1(3)
C34 N3 B1 116.9(3)
C34 N3 P2 116.8(2)
C10 P1 C16 107.30(19)
N1 P1 C10 111.41(18)
N1 P1 C16 111.88(19)
N2 P1 C10 108.60(18)
N2 P1 C16 107.84(19)
N2 P1 N1 109.67(17)
C22 P2 C28 107.82(19)
N2 P2 C22 109.50(18)
N2 P2 C28 106.08(18)
N2 P2 N3 109.34(17)
N3 P2 C22 110.16(17)
N3 P2 C28 113.81(18)

loop_
_geom_bond_atom_site_label_1
_geom_bond_atom_site_label_2
_geom_bond_distance
B1 N1 1.498(6)
B1 N3 1.495(6)
B1 Se1 1.871(5)
C1 C2 1.393(7)
C1 C6 1.403(6)
C1 N1 1.462(5)
C2 C3 1.393(6)
C2 C7 1.502(7)
C3 H3 0.93
C3 C4 1.380(8)
C4 C5 1.369(8)
C4 C8 1.523(7)
C5 H5 0.93
C5 C6 1.410(7)
C6 C9 1.492(7)
C7 H7A 0.96
C7 H7B 0.96
C7 H7C 0.96
C8 H8A 0.96
C8 H8B 0.96
C8 H8C 0.96
C9 H9A 0.96
C9 H9B 0.96
C9 H9C 0.96
C10 C11 1.400(5)
C10 C15 1.386(6)
C10 P1 1.794(4)
C11 H11 0.93
C11 C12 1.372(6)
C12 H12 0.93
C12 C13 1.385(6)
C13 H13 0.93
C13 C14 1.375(6)
C14 H14 0.93
C14 C15 1.381(6)
C15 H15 0.93
C16 C17 1.392(6)
C16 C21 1.393(6)
C16 P1 1.800(4)
C17 H17 0.93
C17 C18 1.388(7)
C18 H18 0.93
C18 C19 1.381(8)
C19 H19 0.93
C19 C20 1.379(8)
C20 H20 0.93
C20 C21 1.386(7)
C21 H21 0.93
C22 C23 1.404(6)
C22 C27 1.394(6)
C22 P2 1.794(4)
C23 H23 0.93
C23 C24 1.385(6)
C24 H24 0.93
C24 C25 1.377(6)
C25 H25 0.93
C25 C26 1.395(6)
C26 H26 0.93
C26 C27 1.392(6)
C27 H27 0.93
C28 C29 1.392(6)
C28 C33 1.384(6)
C28 P2 1.799(4)
C29 H29 0.93
C29 C30 1.375(6)
C30 H30 0.93
C30 C31 1.386(6)
C31 H31 0.93
C31 C32 1.362(6)
C32 H32 0.93
C32 C33 1.385(6)
C33 H33 0.93
C34 C35 1.402(6)
C34 C39 1.409(6)
C34 N3 1.458(5)
C35 C36 1.395(6)
C35 C40 1.507(6)
C36 H36 0.93
C36 C37 1.390(6)
C37 C38 1.380(6)
C37 C41 1.515(6)
C38 H38 0.93
C38 C39 1.398(6)
C39 C42 1.497(6)
C40 H40A 0.96
C40 H40B 0.96
C40 H40C 0.96
C41 H41A 0.96
C41 H41B 0.96
C41 H41C 0.96
C42 H42A 0.96
C42 H42B 0.96
C42 H42C 0.96
N1 P1 1.659(3)
N2 P1 1.577(3)
N2 P2 1.578(3)
N3 P2 1.667(3)
